data_7216262
loop_
_publ_author_name
'Fujiyama, Shinjiro'
'Seino, Shintaro'
'Kamiya, Natsumi'
'Nishi, Koji'
'Yoza, Kenji'
'Yokomori, Yoshinobu'

_publ_section_title
;
 Adsorption structures of non-aromatic hydrocarbons on silicalite-1 using
 the single-crystal X-ray diffraction method.
;
_journal_issue 30
_journal_name_full 'Physical chemistry chemical physics : PCCP'
_journal_page_first 15839
_journal_page_last 15845
_journal_paper_doi 10.1039/c4cp01860e
_journal_volume 16
_journal_year 2014
_chemical_formula_sum 'C3 H0 O48 Si24'
_chemical_formula_weight 1479
_chemical_name_systematic
; 
 ? 
;
_space_group_IT_number 14
_symmetry_cell_setting monoclinic
_symmetry_space_group_name_Hall '-P 2yn'
_symmetry_space_group_name_H-M 'P 1 21/n 1'
_atom_sites_solution_hydrogens none
_atom_sites_solution_primary direct
_atom_sites_solution_secondary difmap
_audit_creation_method SHELXL-97
_cell_angle_alpha 90.00
_cell_angle_beta 89.983(8)
_cell_angle_gamma 90.00
_cell_formula_units_Z 4
_cell_length_a 13.465(6)
_cell_length_b 20.160(9)
_cell_length_c 19.990(9)
_cell_measurement_temperature 296(2)
_cell_volume 5426(4)
_computing_cell_refinement 'Bruker XSCANS'
_computing_data_collection 'Bruker XSCANS'
_computing_data_reduction 'Bruker SHELXTL'
_computing_molecular_graphics 'Bruker SHELXTL'
_computing_publication_material 'Bruker SHELXTL'
_computing_structure_refinement 'SHELXL-97 (Sheldrick, 1997)'
_computing_structure_solution 'SHELXS-97 (Sheldrick, 1990)'
_diffrn_ambient_temperature 296(2)
_diffrn_measured_fraction_theta_full 0.932
_diffrn_measured_fraction_theta_max 0.932
_diffrn_measurement_device_type 'Bruker P4'
_diffrn_measurement_method '\w scans'
_diffrn_radiation_monochromator graphite
_diffrn_radiation_source 'fine-focus sealed tube'
_diffrn_radiation_type MoK\a
_diffrn_radiation_wavelength 0.71073
_diffrn_reflns_av_R_equivalents 0.0813
_diffrn_reflns_av_sigmaI/netI 0.0933
_diffrn_reflns_limit_h_max 17
_diffrn_reflns_limit_h_min -17
_diffrn_reflns_limit_k_max 26
_diffrn_reflns_limit_k_min -26
_diffrn_reflns_limit_l_max 25
_diffrn_reflns_limit_l_min -25
_diffrn_reflns_number 63454
_diffrn_reflns_theta_full 28.66
_diffrn_reflns_theta_max 28.66
_diffrn_reflns_theta_min 1.01
_exptl_absorpt_coefficient_mu 0.667
_exptl_absorpt_correction_T_max 0.9517
_exptl_absorpt_correction_T_min 0.8973
_exptl_absorpt_correction_type analytical
_exptl_crystal_density_diffrn 1.834
_exptl_crystal_density_method 'not measured'
_exptl_crystal_F_000 3008
_exptl_crystal_size_max 0.17
_exptl_crystal_size_mid 0.11
_exptl_crystal_size_min 0.08
_refine_diff_density_max 0.882
_refine_diff_density_min -0.488
_refine_diff_density_rms 0.129
_refine_ls_extinction_method none
_refine_ls_goodness_of_fit_ref 0.874
_refine_ls_hydrogen_treatment none
_refine_ls_matrix_type full
_refine_ls_number_parameters 666
_refine_ls_number_reflns 13037
_refine_ls_number_restraints 0
_refine_ls_restrained_S_all 0.874
_refine_ls_R_factor_all 0.1217
_refine_ls_R_factor_gt 0.0484
_refine_ls_shift/su_max 0.083
_refine_ls_shift/su_mean 0.007
_refine_ls_structure_factor_coef Fsqd
_refine_ls_weighting_details 'calc w=1/[\s^2^(Fo^2^)+(0.0727P)^2^+0.0000P] where P=(Fo^2^+2Fc^2^)/3'
_refine_ls_weighting_scheme calc
_refine_ls_wR_factor_gt 0.1365
_refine_ls_wR_factor_ref 0.1605
_reflns_number_gt 5784
_reflns_number_total 13037
_reflns_threshold_expression >2sigma(I)
_cod_data_source_file c4cp01860e2.cif
_cod_data_source_block f_c2butene_twin_02atm_1h
_cod_depositor_comments
;
The following automatic conversions were performed:

'_symmetry_cell_setting' value 'Monoclinic' changed to 'monoclinic'
according to
/usr/data/users/saulius/crontab/automatic-downloads/rss-feeds/RSC/lib/dictionaries/cif_core.dic
dictionary named 'cif_core.dic' version 2.4.2 from
2011-04-26.

'_exptl_absorpt_correction_type' value 'Analytical'
changed to 'analytical' according to
/usr/data/users/saulius/crontab/automatic-downloads/rss-feeds/RSC/lib/dictionaries/cif_core.dic
dictionary named 'cif_core.dic' version 2.4.2 from 2011-04-26.

Automatic conversion script
Id: cif_fix_values 2281 2013-09-26 08:29:07Z andrius 

 Adding full bibliography for 7216252--7216267.cif.
;
_cod_original_sg_symbol_H-M P2(1)/n
_cod_database_code 7216262

loop_
_symmetry_equiv_pos_as_xyz
'x, y, z'
'-x+1/2, y+1/2, -z+1/2'
'-x, -y, -z'
'x-1/2, -y-1/2, z-1/2'

loop_
_atom_site_label
_atom_site_type_symbol
_atom_site_fract_x
_atom_site_fract_y
_atom_site_fract_z
_atom_site_U_iso_or_equiv
_atom_site_adp_type
_atom_site_occupancy
_atom_site_symmetry_multiplicity
_atom_site_calc_flag
_atom_site_refinement_flags
_atom_site_disorder_assembly
_atom_site_disorder_group
C101 C 0.4450(18) -0.0203(13) 1.0348(9) 0.017(8) Uiso 0.202(7) 1 d PG . 1
C102 C 0.5300(16) 0.0196(12) 1.0071(9) 0.028(9) Uiso 0.202(7) 1 d PG . 1
C103 C 0.5490(13) 0.0294(12) 0.9417(10) 0.030(9) Uiso 0.202(7) 1 d PG . 1
C104 C 0.4886(16) 0.0020(11) 0.8847(9) 0.14(3) Uiso 0.202(7) 1 d PG . 1
C301 C 0.1946(15) 0.2592(8) 0.7691(14) 0.29(2) Uiso 0.560(12) 1 d PG A 2
C302 C 0.0999(12) 0.2237(10) 0.7512(14) 0.148(10) Uiso 0.560(12) 1 d PG A 2
C303 C 0.0915(12) 0.1583(10) 0.7393(14) 0.208(15) Uiso 0.560(12) 1 d PG A 2
C304 C 0.1753(15) 0.1089(9) 0.7418(12) 0.31(2) Uiso 0.560(12) 1 d PG A 2
Si1 Si 0.3389(3) 0.42267(18) -0.0573(2) 0.0172(9) Uani 1 1 d . . .
Si2 Si 0.1935(3) 0.30634(19) -0.02881(18) 0.0196(9) Uani 1 1 d . . .
Si3 Si -0.0280(3) 0.27964(18) -0.06228(19) 0.0175(9) Uani 1 1 d . . .
Si4 Si -0.0249(3) 0.12212(17) -0.06371(18) 0.0155(9) Uani 1 1 d . . .
Si5 Si 0.1862(3) 0.07164(18) -0.02853(17) 0.0152(9) Uani 1 1 d . . .
Si6 Si 0.3329(3) 0.18426(19) -0.0588(2) 0.0202(9) Uani 1 1 d . . .
Si7 Si 0.3266(3) 0.42320(18) 0.17192(18) 0.0180(9) Uani 1 1 d . . .
Si8 Si 0.1887(3) 0.3065(2) 0.1288(2) 0.0205(9) Uani 1 1 d . . .
Si9 Si -0.0279(3) 0.27451(19) 0.17274(18) 0.0175(9) Uani 1 1 d . . .
Si10 Si -0.0260(3) 0.11987(18) 0.17348(18) 0.0191(9) Uani 1 1 d . . .
Si11 Si 0.1860(3) 0.06957(19) 0.12963(19) 0.0183(9) Uani 1 1 d . . .
Si12 Si 0.3223(3) 0.1857(2) 0.17256(19) 0.0185(9) Uani 1 1 d . . .
Si13 Si 0.3400(3) 0.42273(18) 0.5578(2) 0.0168(9) Uani 1 1 d . . .
Si14 Si 0.1938(3) 0.3069(2) 0.53009(18) 0.0197(9) Uani 1 1 d . . .
Si15 Si -0.0276(3) 0.28037(18) 0.5613(2) 0.0194(9) Uani 1 1 d . . .
Si16 Si -0.0245(3) 0.12334(18) 0.56393(19) 0.0182(9) Uani 1 1 d . . .
Si17 Si 0.1884(3) 0.07096(18) 0.52854(18) 0.0155(9) Uani 1 1 d . . .
Si18 Si 0.3319(3) 0.18484(18) 0.5599(2) 0.0184(9) Uani 1 1 d . . .
Si19 Si 0.3284(3) 0.42214(18) 0.32785(18) 0.0175(9) Uani 1 1 d . . .
Si20 Si 0.1879(3) 0.30667(19) 0.37068(19) 0.0163(8) Uani 1 1 d . . .
Si21 Si -0.0280(3) 0.2747(2) 0.32821(19) 0.0192(9) Uani 1 1 d . . .
Si22 Si -0.0253(3) 0.12001(18) 0.32710(18) 0.0186(9) Uani 1 1 d . . .
Si23 Si 0.1852(3) 0.06976(18) 0.37023(19) 0.0153(8) Uani 1 1 d . . .
Si24 Si 0.3222(3) 0.18541(19) 0.32689(18) 0.0173(9) Uani 1 1 d . . .
O1 O 0.2522(7) 0.3714(5) -0.0519(6) 0.046(3) Uani 1 1 d . . .
O2 O 0.0859(7) 0.3075(5) -0.0598(5) 0.036(3) Uani 1 1 d . . .
O3 O -0.0319(9) 0.2004(4) -0.0606(6) 0.052(3) Uani 1 1 d . . .
O4 O 0.0883(6) 0.0979(5) -0.0616(5) 0.033(3) Uani 1 1 d . . .
O5 O 0.2792(6) 0.1146(4) -0.0561(5) 0.030(3) Uani 1 1 d . . .
O6 O 0.2505(7) 0.2402(5) -0.0506(6) 0.048(3) Uani 1 1 d . . .
O7 O 0.2410(8) 0.3714(5) 0.1547(5) 0.045(3) Uani 1 1 d . . .
O8 O 0.0754(8) 0.3046(5) 0.1588(5) 0.041(3) Uani 1 1 d . . .
O9 O -0.0194(9) 0.1959(5) 0.1553(4) 0.043(3) Uani 1 1 d . . .
O10 O 0.0826(8) 0.0908(6) 0.1643(5) 0.044(3) Uani 1 1 d . . .
O11 O 0.2791(7) 0.1145(5) 0.1565(5) 0.032(2) Uani 1 1 d . . .
O12 O 0.2501(8) 0.2418(6) 0.1527(5) 0.050(3) Uani 1 1 d . . .
O13 O 0.1960(9) 0.3069(6) 0.0490(6) 0.064(3) Uani 1 1 d . . .
O14 O 0.1749(7) 0.0781(5) 0.0501(5) 0.039(3) Uani 1 1 d . . .
O15 O 0.3997(7) 0.4186(5) -0.1279(5) 0.037(3) Uani 1 1 d . . .
O16 O 0.4114(7) 0.4080(6) 0.0023(5) 0.042(3) Uani 1 1 d . . .
O17 O 0.4267(7) 0.4014(6) 0.1333(5) 0.038(3) Uani 1 1 d . . .
O18 O 0.3890(7) 0.1905(5) -0.1298(5) 0.034(3) Uani 1 1 d . . .
O19 O 0.4158(8) 0.1904(5) -0.0022(5) 0.034(3) Uani 1 1 d . . .
O20 O 0.4223(8) 0.1960(5) 0.1300(4) 0.033(3) Uani 1 1 d . . .
O21 O 0.2037(7) -0.0047(4) -0.0513(5) 0.030(2) Uani 1 1 d . . .
O22 O 0.2107(8) -0.0058(5) 0.1488(5) 0.035(3) Uani 1 1 d . . .
O23 O 0.3526(3) 0.4234(2) 0.2510(6) 0.0398(11) Uani 1 1 d . . .
O24 O 0.3514(3) 0.19042(18) 0.2505(6) 0.0316(9) Uani 1 1 d . . .
O25 O -0.0512(3) 0.28397(19) 0.2480(6) 0.0310(10) Uani 1 1 d . . .
O26 O -0.0581(3) 0.11092(17) 0.2486(6) 0.0262(9) Uani 1 1 d . . .
O27 O 0.2489(7) 0.3696(5) 0.5597(5) 0.034(2) Uani 1 1 d . . .
O28 O 0.0818(6) 0.3064(4) 0.5589(5) 0.032(2) Uani 1 1 d . . .
O29 O -0.0285(8) 0.2014(4) 0.5570(6) 0.048(3) Uani 1 1 d . . .
O30 O 0.0876(7) 0.0998(5) 0.5635(5) 0.036(3) Uani 1 1 d . . .
O31 O 0.2812(6) 0.1119(4) 0.5535(5) 0.028(2) Uani 1 1 d . . .
O32 O 0.2493(7) 0.2431(5) 0.5558(6) 0.038(3) Uani 1 1 d . . .
O33 O 0.2396(7) 0.3706(5) 0.3395(5) 0.038(3) Uani 1 1 d . . .
O34 O 0.0769(7) 0.3079(5) 0.3500(5) 0.036(3) Uani 1 1 d . . .
O35 O -0.0299(8) 0.1975(4) 0.3483(4) 0.031(2) Uani 1 1 d . . .
O36 O 0.0836(8) 0.0919(6) 0.3379(5) 0.048(3) Uani 1 1 d . . .
O37 O 0.2684(7) 0.1154(5) 0.3405(5) 0.041(3) Uani 1 1 d . . .
O38 O 0.2386(7) 0.2415(5) 0.3427(5) 0.044(3) Uani 1 1 d . . .
O39 O 0.1850(9) 0.3083(6) 0.4484(5) 0.061(3) Uani 1 1 d . . .
O40 O 0.1787(7) 0.0785(5) 0.4491(5) 0.038(3) Uani 1 1 d . . .
O41 O 0.3924(8) 0.4185(5) 0.6264(5) 0.038(3) Uani 1 1 d . . .
O42 O 0.4210(7) 0.4088(5) 0.4989(5) 0.033(2) Uani 1 1 d . . .
O43 O 0.4261(7) 0.4007(5) 0.3684(4) 0.032(3) Uani 1 1 d . . .
O44 O 0.3841(7) 0.1883(5) 0.6305(5) 0.030(3) Uani 1 1 d . . .
O45 O 0.4098(8) 0.1925(5) 0.4995(5) 0.043(3) Uani 1 1 d . . .
O46 O -0.0789(8) 0.3068(5) -0.1289(5) 0.045(3) Uani 1 1 d . . .
O47 O 0.2070(6) -0.0038(4) 0.5474(4) 0.024(2) Uani 1 1 d . . .
O48 O 0.2085(7) -0.0064(5) 0.3525(5) 0.033(3) Uani 1 1 d . . .

loop_
_atom_site_aniso_label
_atom_site_aniso_U_11
_atom_site_aniso_U_22
_atom_site_aniso_U_33
_atom_site_aniso_U_23
_atom_site_aniso_U_13
_atom_site_aniso_U_12
Si1 0.020(2) 0.014(2) 0.018(2) 0.0019(16) 0.0076(17) 0.0014(16)
Si2 0.023(2) 0.016(2) 0.020(2) 0.0003(17) 0.0086(16) -0.0033(17)
Si3 0.020(2) 0.018(2) 0.0144(19) 0.0000(16) 0.0039(16) 0.0006(16)
Si4 0.017(2) 0.015(2) 0.0143(19) 0.0007(15) 0.0052(15) -0.0003(15)
Si5 0.019(2) 0.014(2) 0.0125(18) 0.0004(15) 0.0050(15) -0.0016(17)
Si6 0.023(2) 0.018(2) 0.0203(19) 0.0019(16) 0.0129(16) -0.0031(17)
Si7 0.020(2) 0.018(2) 0.0156(19) -0.0045(16) 0.0076(16) -0.0006(17)
Si8 0.022(2) 0.022(2) 0.018(2) 0.0024(18) 0.0058(17) -0.0025(17)
Si9 0.022(2) 0.016(2) 0.0142(19) 0.0010(16) 0.0059(16) 0.0029(17)
Si10 0.023(2) 0.019(2) 0.0150(19) 0.0012(16) 0.0108(16) 0.0008(17)
Si11 0.023(2) 0.018(2) 0.014(2) 0.0016(17) 0.0056(17) -0.0012(18)
Si12 0.021(2) 0.018(2) 0.0163(19) 0.0035(17) 0.0058(17) -0.0013(17)
Si13 0.021(2) 0.014(2) 0.0158(19) 0.0035(16) 0.0061(17) 0.0028(16)
Si14 0.020(2) 0.022(2) 0.0171(19) 0.0023(17) 0.0077(15) -0.0010(17)
Si15 0.020(2) 0.017(2) 0.021(2) 0.0010(17) 0.0098(17) 0.0026(16)
Si16 0.017(2) 0.017(2) 0.020(2) 0.0005(16) 0.0112(16) -0.0008(16)
Si17 0.0138(19) 0.014(2) 0.019(2) -0.0007(16) 0.0050(15) -0.0012(17)
Si18 0.020(2) 0.0154(19) 0.0198(19) 0.0031(16) 0.0071(16) -0.0054(16)
Si19 0.026(2) 0.0120(19) 0.0143(18) -0.0007(15) 0.0077(16) -0.0003(16)
Si20 0.0162(18) 0.016(2) 0.0163(19) 0.0024(17) 0.0065(16) -0.0009(16)
Si21 0.019(2) 0.024(2) 0.015(2) -0.0048(17) 0.0055(16) -0.0009(17)
Si22 0.022(2) 0.019(2) 0.0146(19) 0.0042(16) 0.0087(15) -0.0015(17)
Si23 0.0174(19) 0.011(2) 0.018(2) 0.0024(16) 0.0032(17) -0.0001(16)
Si24 0.022(2) 0.018(2) 0.0122(18) 0.0006(16) 0.0077(16) -0.0058(17)
O1 0.031(5) 0.022(5) 0.086(8) 0.010(5) -0.006(5) -0.018(4)
O2 0.020(5) 0.047(7) 0.041(6) 0.001(6) 0.002(5) -0.003(4)
O3 0.058(7) 0.016(6) 0.080(8) 0.000(6) -0.014(8) -0.002(5)
O4 0.012(5) 0.048(7) 0.038(6) 0.004(6) -0.002(5) 0.010(5)
O5 0.027(5) 0.014(5) 0.049(6) -0.001(5) 0.018(5) -0.007(4)
O6 0.045(7) 0.015(5) 0.083(8) -0.010(5) 0.011(6) 0.011(5)
O7 0.038(7) 0.026(6) 0.072(8) -0.008(5) -0.014(6) -0.018(5)
O8 0.020(5) 0.056(7) 0.046(5) -0.011(5) 0.013(4) -0.012(4)
O9 0.069(7) 0.028(6) 0.032(5) 0.005(4) 0.013(5) -0.006(5)
O10 0.031(7) 0.060(8) 0.040(7) 0.012(6) 0.012(5) 0.016(6)
O11 0.023(4) 0.024(5) 0.048(6) -0.014(4) -0.017(4) 0.002(4)
O12 0.043(6) 0.031(6) 0.077(8) 0.011(5) -0.010(5) 0.023(5)
O13 0.057(6) 0.116(10) 0.018(5) 0.000(7) 0.005(5) 0.002(6)
O14 0.058(7) 0.042(7) 0.018(6) 0.000(5) 0.003(6) 0.008(6)
O15 0.037(6) 0.054(7) 0.019(5) -0.003(5) 0.012(5) 0.019(5)
O16 0.032(6) 0.070(7) 0.024(6) 0.005(5) -0.017(4) 0.016(5)
O17 0.030(6) 0.061(7) 0.024(6) -0.009(5) 0.015(5) 0.010(6)
O18 0.029(5) 0.050(7) 0.024(6) 0.005(5) 0.012(5) -0.019(5)
O19 0.037(6) 0.039(6) 0.025(5) -0.007(5) -0.016(5) -0.001(5)
O20 0.035(6) 0.047(6) 0.018(5) -0.001(5) 0.009(5) -0.018(5)
O21 0.028(5) 0.014(5) 0.048(6) -0.009(5) 0.005(5) -0.004(4)
O22 0.039(6) 0.019(6) 0.047(7) 0.009(5) 0.000(6) -0.005(5)
O23 0.039(3) 0.067(3) 0.014(2) -0.010(7) 0.002(7) 0.008(2)
O24 0.035(2) 0.047(2) 0.0137(18) -0.003(7) -0.004(7) -0.0180(19)
O25 0.038(2) 0.041(2) 0.014(2) 0.007(6) -0.003(6) 0.0048(18)
O26 0.025(2) 0.039(2) 0.0146(19) -0.003(6) 0.001(6) -0.0030(17)
O27 0.043(6) 0.023(5) 0.035(5) 0.000(4) 0.005(4) -0.011(4)
O28 0.019(5) 0.041(6) 0.037(6) -0.015(5) 0.014(5) -0.012(4)
O29 0.071(8) 0.009(5) 0.063(7) 0.006(5) -0.007(8) -0.001(5)
O30 0.024(6) 0.058(7) 0.026(6) -0.006(5) 0.002(5) 0.012(5)
O31 0.023(5) 0.019(5) 0.042(6) 0.001(5) -0.002(5) -0.005(4)
O32 0.031(6) 0.027(6) 0.055(6) 0.008(5) 0.002(5) 0.013(4)
O33 0.036(6) 0.027(6) 0.052(7) 0.013(5) -0.005(5) -0.016(5)
O34 0.019(5) 0.030(5) 0.059(6) -0.008(4) -0.021(4) -0.001(4)
O35 0.053(5) 0.010(5) 0.029(5) 0.003(3) 0.010(4) 0.005(4)
O36 0.029(7) 0.060(8) 0.054(8) 0.001(6) -0.023(6) 0.018(6)
O37 0.046(6) 0.027(6) 0.052(7) -0.004(5) 0.017(5) -0.021(4)
O38 0.031(5) 0.021(5) 0.081(8) -0.014(5) 0.013(5) 0.001(4)
O39 0.081(7) 0.093(8) 0.009(5) -0.001(6) 0.002(6) 0.005(6)
O40 0.059(7) 0.043(7) 0.013(5) 0.001(5) 0.002(6) -0.002(6)
O41 0.058(7) 0.038(6) 0.017(5) 0.004(5) -0.014(5) 0.022(5)
O42 0.030(5) 0.046(6) 0.024(5) -0.012(5) 0.005(4) 0.006(4)
O43 0.031(6) 0.049(7) 0.016(5) 0.007(5) -0.005(5) 0.009(5)
O44 0.040(6) 0.034(6) 0.015(5) 0.002(5) -0.002(5) -0.010(5)
O45 0.035(6) 0.066(8) 0.027(6) 0.010(6) 0.006(5) -0.009(5)
O46 0.022(6) 0.085(8) 0.027(6) 0.019(6) -0.009(5) -0.008(5)
O47 0.030(5) 0.013(5) 0.029(5) 0.005(4) 0.006(4) -0.007(4)
O48 0.027(6) 0.016(5) 0.055(7) -0.010(5) 0.002(5) 0.004(5)

loop_
_atom_type_symbol
_atom_type_description
_atom_type_scat_dispersion_real
_atom_type_scat_dispersion_imag
_atom_type_scat_source
C C 0.0033 0.0016 'International Tables Vol C Tables 4.2.6.8 and 6.1.1.4'
H H 0.0000 0.0000 'International Tables Vol C Tables 4.2.6.8 and 6.1.1.4'
O O 0.0106 0.0060 'International Tables Vol C Tables 4.2.6.8 and 6.1.1.4'
Si Si 0.0817 0.0704 'International Tables Vol C Tables 4.2.6.8 and 6.1.1.4'

loop_
_geom_angle_atom_site_label_1
_geom_angle_atom_site_label_2
_geom_angle_atom_site_label_3
_geom_angle
_geom_angle_site_symmetry_1
_geom_angle_site_symmetry_3
C103 C101 C102 143(8) 3_657 3_657
C103 C101 C102 114(6) 3_657 .
C102 C101 C102 51(3) 3_657 .
C103 C101 C104 37(5) 3_657 3_657
C102 C101 C104 128(4) 3_657 3_657
C102 C101 C104 81(2) . 3_657
C101 C102 C102 92(4) 3_657 3_657
C101 C102 C103 13(2) 3_657 .
C102 C102 C103 89.7(18) 3_657 .
C101 C102 C101 129(3) 3_657 .
C102 C102 C101 36.8(19) 3_657 .
C103 C102 C101 125.4 . .
C101 C102 C103 140(5) 3_657 3_657
C102 C102 C103 49.3(17) 3_657 3_657
C103 C102 C103 138.9(17) . 3_657
C101 C102 C103 15.2(15) . 3_657
C101 C103 C102 24(5) 3_657 .
C101 C103 C104 131(5) 3_657 .
C102 C103 C104 125.4 . .
C101 C103 C102 51(4) 3_657 3_657
C102 C103 C102 41.1(14) . 3_657
C104 C103 C102 84.7(14) . 3_657
C103 C104 C101 11.9(13) . 3_657
C303 C302 C301 125.4 . .
C302 C303 C304 125.4 . .
O1 Si1 O16 106.8(6) . .
O1 Si1 O47 108.2(5) . 2
O16 Si1 O47 108.5(6) . 2
O1 Si1 O15 113.6(6) . .
O16 Si1 O15 109.6(6) . .
O47 Si1 O15 110.0(5) 2 .
O13 Si2 O2 114.4(6) . .
O13 Si2 O6 105.5(7) . .
O2 Si2 O6 110.3(6) . .
O13 Si2 O1 105.8(7) . .
O2 Si2 O1 109.1(6) . .
O6 Si2 O1 111.6(6) . .
O46 Si3 O45 107.5(6) . 4_565
O46 Si3 O3 110.3(6) . .
O45 Si3 O3 108.6(6) 4_565 .
O46 Si3 O2 108.1(6) . .
O45 Si3 O2 110.3(6) 4_565 .
O3 Si3 O2 112.0(6) . .
O42 Si4 O43 112.0(6) 4_565 4_565
O42 Si4 O3 109.6(6) 4_565 .
O43 Si4 O3 107.5(6) 4_565 .
O42 Si4 O4 107.3(6) 4_565 .
O43 Si4 O4 109.4(6) 4_565 .
O3 Si4 O4 111.1(6) . .
O4 Si5 O14 108.1(6) . .
O4 Si5 O5 109.1(5) . .
O14 Si5 O5 111.5(6) . .
O4 Si5 O21 108.9(6) . .
O14 Si5 O21 111.7(5) . .
O5 Si5 O21 107.4(5) . .
O5 Si6 O6 107.9(5) . .
O5 Si6 O19 111.5(6) . .
O6 Si6 O19 111.1(6) . .
O5 Si6 O18 108.3(5) . .
O6 Si6 O18 111.2(6) . .
O19 Si6 O18 106.8(6) . .
O48 Si7 O7 107.8(6) 2 .
O48 Si7 O17 110.4(6) 2 .
O7 Si7 O17 108.8(6) . .
O48 Si7 O23 111.5(5) 2 .
O7 Si7 O23 111.7(5) . .
O17 Si7 O23 106.7(5) . .
O7 Si8 O13 107.3(6) . .
O7 Si8 O12 110.2(6) . .
O13 Si8 O12 105.5(6) . .
O7 Si8 O8 108.4(6) . .
O13 Si8 O8 115.0(6) . .
O12 Si8 O8 110.4(6) . .
O8 Si9 O25 108.0(5) . .
O8 Si9 O9 106.3(6) . .
O25 Si9 O9 110.1(4) . .
O8 Si9 O44 112.3(6) . 4_565
O25 Si9 O44 107.3(4) . 4_565
O9 Si9 O44 112.7(6) . 4_565
O26 Si10 O9 110.3(4) . .
O26 Si10 O10 108.7(5) . .
O9 Si10 O10 106.3(6) . .
O26 Si10 O41 108.0(5) . 4_565
O9 Si10 O41 111.2(6) . 4_565
O10 Si10 O41 112.1(6) . 4_565
O22 Si11 O14 111.0(5) . .
O22 Si11 O10 109.2(6) . .
O14 Si11 O10 108.5(5) . .
O22 Si11 O11 106.6(5) . .
O14 Si11 O11 109.7(6) . .
O10 Si11 O11 111.9(5) . .
O12 Si12 O11 112.4(6) . .
O12 Si12 O20 107.3(6) . .
O11 Si12 O20 108.5(5) . .
O12 Si12 O24 111.1(5) . .
O11 Si12 O24 109.9(5) . .
O20 Si12 O24 107.6(4) . .
O41 Si13 O21 107.2(6) . 2
O41 Si13 O27 106.6(6) . .
O21 Si13 O27 109.2(5) 2 .
O41 Si13 O42 109.0(6) . .
O21 Si13 O42 110.4(5) 2 .
O27 Si13 O42 114.1(5) . .
O32 Si14 O27 108.0(6) . .
O32 Si14 O28 108.7(5) . .
O27 Si14 O28 108.0(5) . .
O32 Si14 O39 112.0(6) . .
O27 Si14 O39 113.2(6) . .
O28 Si14 O39 106.8(6) . .
O28 Si15 O29 109.9(6) . .
O28 Si15 O19 107.7(6) . 4_566
O29 Si15 O19 108.8(6) . 4_566
O28 Si15 O20 108.8(6) . 4_566
O29 Si15 O20 109.9(6) . 4_566
O19 Si15 O20 111.8(6) 4_566 4_566
O29 Si16 O30 109.3(6) . .
O29 Si16 O17 111.7(6) . 4_566
O30 Si16 O17 107.5(6) . 4_566
O29 Si16 O16 107.5(6) . 4_566
O30 Si16 O16 112.6(6) . 4_566
O17 Si16 O16 108.3(6) 4_566 4_566
O47 Si17 O31 107.4(5) . .
O47 Si17 O40 110.0(5) . .
O31 Si17 O40 109.2(6) . .
O47 Si17 O30 111.7(5) . .
O31 Si17 O30 109.7(5) . .
O40 Si17 O30 108.8(5) . .
O44 Si18 O45 112.1(6) . .
O44 Si18 O32 108.6(6) . .
O45 Si18 O32 110.0(6) . .
O44 Si18 O31 107.3(5) . .
O45 Si18 O31 107.5(6) . .
O32 Si18 O31 111.3(5) . .
O23 Si19 O33 107.9(5) . .
O23 Si19 O43 109.2(4) . .
O33 Si19 O43 111.3(5) . .
O23 Si19 O22 109.7(4) . 2
O33 Si19 O22 107.4(6) . 2
O43 Si19 O22 111.3(6) . 2
O34 Si20 O39 104.0(6) . .
O34 Si20 O38 109.6(6) . .
O39 Si20 O38 112.4(6) . .
O34 Si20 O33 107.7(6) . .
O39 Si20 O33 112.6(6) . .
O38 Si20 O33 110.2(6) . .
O18 Si21 O35 106.8(6) 4_566 .
O18 Si21 O34 107.0(5) 4_566 .
O35 Si21 O34 110.3(6) . .
O18 Si21 O25 109.7(5) 4_566 .
O35 Si21 O25 110.5(4) . .
O34 Si21 O25 112.4(5) . .
O15 Si22 O36 109.9(6) 4_566 .
O15 Si22 O35 107.8(5) 4_566 .
O36 Si22 O35 110.2(6) . .
O15 Si22 O26 108.8(5) 4_566 .
O36 Si22 O26 109.8(5) . .
O35 Si22 O26 110.3(4) . .
O37 Si23 O36 107.4(6) . .
O37 Si23 O40 110.5(6) . .
O36 Si23 O40 109.1(6) . .
O37 Si23 O48 109.8(5) . .
O36 Si23 O48 110.4(6) . .
O40 Si23 O48 109.6(5) . .
O24 Si24 O46 108.6(4) . 4_666
O24 Si24 O37 109.4(5) . .
O46 Si24 O37 111.5(6) 4_666 .
O24 Si24 O38 108.4(5) . .
O46 Si24 O38 113.5(6) 4_666 .
O37 Si24 O38 105.3(5) . .
Si1 O1 Si2 158.6(8) . .
Si2 O2 Si3 150.4(7) . .
Si4 O3 Si3 173.7(9) . .
Si5 O4 Si4 156.2(8) . .
Si6 O5 Si5 147.2(6) . .
Si6 O6 Si2 162.6(8) . .
Si8 O7 Si7 160.1(8) . .
Si9 O8 Si8 156.1(8) . .
Si10 O9 Si9 153.2(6) . .
Si10 O10 Si11 160.6(7) . .
Si12 O11 Si11 148.2(7) . .
Si12 O12 Si8 171.7(8) . .
Si2 O13 Si8 175.2(9) . .
Si5 O14 Si11 164.6(7) . .
Si22 O15 Si1 147.9(8) 4_665 .
Si1 O16 Si16 167.4(9) . 4_665
Si7 O17 Si16 146.6(7) . 4_665
Si21 O18 Si6 147.4(7) 4_665 .
Si6 O19 Si15 158.3(8) . 4_665
Si15 O20 Si12 147.7(7) 4_665 .
Si13 O21 Si5 147.8(6) 2_545 .
Si11 O22 Si19 148.7(7) . 2_545
Si19 O23 Si7 155.5(3) . .
Si24 O24 Si12 150.6(2) . .
Si9 O25 Si21 153.5(3) . .
Si10 O26 Si22 145.7(2) . .
Si14 O27 Si13 150.5(7) . .
Si15 O28 Si14 153.2(7) . .
Si16 O29 Si15 171.5(8) . .
Si16 O30 Si17 154.4(7) . .
Si17 O31 Si18 146.1(7) . .
Si14 O32 Si18 159.2(7) . .
Si20 O33 Si19 155.4(8) . .
Si20 O34 Si21 154.7(7) . .
Si21 O35 Si22 150.3(6) . .
Si23 O36 Si22 163.4(8) . .
Si23 O37 Si24 154.3(7) . .
Si20 O38 Si24 160.8(8) . .
Si20 O39 Si14 174.0(8) . .
Si23 O40 Si17 165.8(7) . .
Si13 O41 Si10 147.3(7) . 4_666
Si4 O42 Si13 162.0(7) 4_666 .
Si4 O43 Si19 148.9(7) 4_666 .
Si18 O44 Si9 143.5(6) . 4_666
Si3 O45 Si18 163.4(8) 4_666 .
Si3 O46 Si24 148.1(7) . 4_565
Si17 O47 Si1 147.8(6) . 2_545
Si7 O48 Si23 150.7(7) 2_545 .

loop_
_geom_bond_atom_site_label_1
_geom_bond_atom_site_label_2
_geom_bond_distance
_geom_bond_site_symmetry_2
C101 C103 0.51(3) 3_657
C101 C102 0.90(4) 3_657
C101 C102 1.5054 .
C101 C104 1.88(5) 3_657
C102 C101 0.90(4) 3_657
C102 C102 1.17(5) 3_657
C102 C103 1.3456 .
C102 C103 1.78(5) 3_657
C103 C101 0.51(3) 3_657
C103 C104 1.5053 .
C103 C102 1.78(4) 3_657
C104 C101 1.88(4) 3_657
C301 C302 1.5055 .
C302 C303 1.3454 .
C303 C304 1.5054 .
Si1 O1 1.563(9) .
Si1 O16 1.569(10) .
Si1 O47 1.617(9) 2
Si1 O15 1.633(10) .
Si2 O13 1.556(11) .
Si2 O2 1.577(10) .
Si2 O6 1.598(9) .
Si2 O1 1.599(10) .
Si3 O46 1.594(10) .
Si3 O45 1.594(10) 4_565
Si3 O3 1.598(9) .
Si3 O2 1.634(10) .
Si4 O42 1.577(9) 4_565
Si4 O43 1.578(10) 4_565
Si4 O3 1.583(9) .
Si4 O4 1.601(9) .
Si5 O4 1.567(9) .
Si5 O14 1.585(10) .
Si5 O5 1.619(9) .
Si5 O21 1.622(9) .
Si6 O5 1.580(9) .
Si6 O6 1.591(9) .
Si6 O19 1.593(11) .
Si6 O18 1.613(9) .
Si7 O48 1.573(10) 2
Si7 O7 1.593(10) .
Si7 O17 1.613(9) .
Si7 O23 1.620(12) .
Si8 O7 1.574(11) .
Si8 O13 1.598(11) .
Si8 O12 1.616(11) .
Si8 O8 1.640(11) .
Si9 O8 1.542(10) .
Si9 O25 1.548(11) .
Si9 O9 1.626(10) .
Si9 O44 1.637(10) 4_565
Si10 O26 1.573(11) .
Si10 O9 1.578(9) .
Si10 O10 1.586(11) .
Si10 O41 1.641(10) 4_565
Si11 O22 1.602(11) .
Si11 O14 1.606(11) .
Si11 O10 1.612(11) .
Si11 O11 1.638(10) .
Si12 O12 1.544(11) .
Si12 O11 1.582(10) .
Si12 O20 1.605(10) .
Si12 O24 1.610(12) .
Si13 O41 1.544(10) .
Si13 O21 1.582(9) 2
Si13 O27 1.629(9) .
Si13 O42 1.629(9) .
Si14 O32 1.574(10) .
Si14 O27 1.582(10) .
Si14 O28 1.614(9) .
Si14 O39 1.638(11) .
Si15 O28 1.565(9) .
Si15 O29 1.594(9) .
Si15 O19 1.594(10) 4_566
Si15 O20 1.603(9) 4_566
Si16 O29 1.582(9) .
Si16 O30 1.582(9) .
Si16 O17 1.614(9) 4_566
Si16 O16 1.632(10) 4_566
Si17 O47 1.575(9) .
Si17 O31 1.580(9) .
Si17 O40 1.601(10) .
Si17 O30 1.633(9) .
Si18 O44 1.578(10) .
Si18 O45 1.607(11) .
Si18 O32 1.619(9) .
Si18 O31 1.625(9) .
Si19 O23 1.570(12) .
Si19 O33 1.601(10) .
Si19 O43 1.604(10) .
Si19 O22 1.615(10) 2
Si20 O34 1.550(11) .
Si20 O39 1.554(11) .
Si20 O38 1.582(10) .
Si20 O33 1.592(10) .
Si21 O18 1.565(9) 4_566
Si21 O35 1.607(9) .
Si21 O34 1.623(10) .
Si21 O25 1.645(11) .
Si22 O15 1.561(10) 4_566
Si22 O36 1.587(11) .
Si22 O35 1.620(9) .
Si22 O26 1.641(11) .
Si23 O37 1.568(10) .
Si23 O36 1.577(11) .
Si23 O40 1.588(10) .
Si23 O48 1.607(10) .
Si24 O24 1.579(12) .
Si24 O46 1.607(11) 4_666
Si24 O37 1.609(10) .
Si24 O38 1.627(10) .
O15 Si22 1.561(10) 4_665
O16 Si16 1.632(10) 4_665
O17 Si16 1.614(9) 4_665
O18 Si21 1.565(9) 4_665
O19 Si15 1.594(10) 4_665
O20 Si15 1.603(9) 4_665
O21 Si13 1.582(9) 2_545
O22 Si19 1.615(10) 2_545
O41 Si10 1.641(10) 4_666
O42 Si4 1.577(9) 4_666
O43 Si4 1.578(10) 4_666
O44 Si9 1.637(10) 4_666
O45 Si3 1.594(10) 4_666
O46 Si24 1.607(11) 4_565
O47 Si1 1.617(9) 2_545
O48 Si7 1.573(10) 2_545
